data_7201026
loop_
_publ_author_name
'Mahmoudi, Ghodrat'
'Morsali, Ali'

_publ_section_title
;
 Mercury(II) metal--organic coordination polymers with pyrazine
 derivatives
;
_journal_issue 9
_journal_name_full CrystEngComm
_journal_page_first 1868
_journal_paper_doi 10.1039/b903457a
_journal_volume 11
_journal_year 2009
_chemical_formula_sum 'C4 H4 Br2 Hg N2'
_chemical_formula_weight 440.48
_chemical_name_systematic
;
?
;
_space_group_IT_number 12
_symmetry_cell_setting monoclinic
_symmetry_space_group_name_Hall '-C 2y'
_symmetry_space_group_name_H-M 'C 1 2/m 1'
_atom_sites_solution_hydrogens geom
_atom_sites_solution_primary direct
_atom_sites_solution_secondary difmap
_audit_creation_method SHELXL-97
_cell_angle_alpha 90.00
_cell_angle_beta 95.497(11)
_cell_angle_gamma 90.00
_cell_formula_units_Z 2
_cell_length_a 12.321(6)
_cell_length_b 7.735(4)
_cell_length_c 3.9036(19)
_cell_measurement_reflns_used 1508
_cell_measurement_temperature 100(2)
_cell_measurement_theta_max 30.508
_cell_measurement_theta_min 3.1135
_cell_volume 370.3(3)
_computing_cell_refinement 'SAINT+ 6.45 (Bruker, 2003)'
_computing_data_collection 'SMART 5.630 (Bruker, 1997-2002)'
_computing_data_reduction 'SAINT+ 6.45'
_computing_molecular_graphics 'SHELXTL 6.14'
_computing_publication_material 'SHELXTL 6.14'
_computing_structure_refinement 'SHELXTL 6.14'
_computing_structure_solution 'SHELXTL 6.14 (Bruker, 2000-2003)'
_diffrn_ambient_temperature 100(2)
_diffrn_measured_fraction_theta_full 0.986
_diffrn_measured_fraction_theta_max 0.986
_diffrn_measurement_device_type 'Bruker AXS SMART APEX CCD diffractometer'
_diffrn_measurement_method '\w scans'
_diffrn_radiation_monochromator graphite
_diffrn_radiation_source 'fine-focus sealed tube'
_diffrn_radiation_type MoK\a
_diffrn_radiation_wavelength 0.71073
_diffrn_reflns_av_R_equivalents 0.0000
_diffrn_reflns_av_sigmaI/netI 0.0411
_diffrn_reflns_limit_h_max 16
_diffrn_reflns_limit_h_min -16
_diffrn_reflns_limit_k_max 10
_diffrn_reflns_limit_k_min 0
_diffrn_reflns_limit_l_max 5
_diffrn_reflns_limit_l_min 0
_diffrn_reflns_number 3081
_diffrn_reflns_theta_full 28.25
_diffrn_reflns_theta_max 28.25
_diffrn_reflns_theta_min 3.11
_diffrn_standards_number 0
_exptl_absorpt_coefficient_mu 31.481
_exptl_absorpt_correction_T_max 0.151
_exptl_absorpt_correction_T_min 0.065
_exptl_absorpt_correction_type multi-scan
_exptl_absorpt_process_details 'TWINABS in SAINT+ (Bruker, 2003)'
_exptl_crystal_colour colourless
_exptl_crystal_density_diffrn 3.951
_exptl_crystal_density_method 'not measured'
_exptl_crystal_description block
_exptl_crystal_F_000 384
_exptl_crystal_size_max 0.09
_exptl_crystal_size_mid 0.08
_exptl_crystal_size_min 0.06
_refine_diff_density_max 2.602
_refine_diff_density_min -2.897
_refine_diff_density_rms 0.398
_refine_ls_extinction_method none
_refine_ls_goodness_of_fit_ref 1.046
_refine_ls_hydrogen_treatment constr
_refine_ls_matrix_type full
_refine_ls_number_parameters 26
_refine_ls_number_reflns 511
_refine_ls_number_restraints 0
_refine_ls_restrained_S_all 1.046
_refine_ls_R_factor_all 0.0405
_refine_ls_R_factor_gt 0.0376
_refine_ls_shift/su_max 0.000
_refine_ls_shift/su_mean 0.000
_refine_ls_structure_factor_coef Fsqd
_refine_ls_weighting_details 'calc w=1/[\s^2^(Fo^2^)+(0.0519P)^2^+0.0000P] where P=(Fo^2^+2Fc^2^)/3'
_refine_ls_weighting_scheme calc
_refine_ls_wR_factor_gt 0.0847
_refine_ls_wR_factor_ref 0.0856
_reflns_number_gt 471
_reflns_number_total 511
_reflns_threshold_expression I>2\s(I)
_cod_data_source_file b903457a.txt
_cod_data_source_block 07mz192m
_cod_depositor_comments
;
The following automatic conversions were performed:
'_symmetry_cell_setting' value 'Monoclinic' changed to 'monoclinic'
according to '/home/saulius/struct/CIF-dictionaries/cif_core.dic'
dictionary named 'cif_core.dic' version 2.4.1 from 2010-06-29.

Automatic conversion script
Id: cif_fix_enum 1527 2010-12-29 10:47:43Z saulius 
;
_cod_original_sg_symbol_H-M C2/m
_cod_database_code 7201026

loop_
_symmetry_equiv_pos_as_xyz
'x, y, z'
'-x, y, -z'
'x+1/2, y+1/2, z'
'-x+1/2, y+1/2, -z'
'-x, -y, -z'
'x, -y, z'
'-x+1/2, -y+1/2, -z'
'x+1/2, -y+1/2, z'

loop_
_atom_site_label
_atom_site_type_symbol
_atom_site_fract_x
_atom_site_fract_y
_atom_site_fract_z
_atom_site_U_iso_or_equiv
_atom_site_adp_type
_atom_site_occupancy
_atom_site_symmetry_multiplicity
_atom_site_calc_flag
_atom_site_refinement_flags
_atom_site_disorder_assembly
_atom_site_disorder_group
Hg1 Hg 0.5000 1.0000 0.5000 0.0162(2) Uani 1 4 d S . .
Br1 Br 0.33987(8) 1.0000 0.9894(3) 0.0155(3) Uani 1 2 d S . .
N1 N 0.5000 0.6799(12) 0.5000 0.0145(19) Uani 1 2 d S . .
C1 C 0.5877(6) 0.5906(10) 0.426(2) 0.0165(16) Uani 1 1 d . . .
H1 H 0.6510 0.6509 0.3725 0.020 Uiso 1 1 calc R . .

loop_
_atom_site_aniso_label
_atom_site_aniso_U_11
_atom_site_aniso_U_22
_atom_site_aniso_U_33
_atom_site_aniso_U_23
_atom_site_aniso_U_13
_atom_site_aniso_U_12
Hg1 0.0221(4) 0.0145(3) 0.0122(3) 0.000 0.0027(2) 0.000
Br1 0.0160(6) 0.0170(6) 0.0136(6) 0.000 0.0028(4) 0.000
N1 0.018(5) 0.014(5) 0.012(4) 0.000 0.002(3) 0.000
C1 0.016(4) 0.016(4) 0.018(4) -0.001(3) 0.003(3) -0.006(3)

loop_
_atom_type_symbol
_atom_type_description
_atom_type_scat_dispersion_real
_atom_type_scat_dispersion_imag
_atom_type_scat_source
C C 0.0033 0.0016 'International Tables Vol C Tables 4.2.6.8 and 6.1.1.4'
H H 0.0000 0.0000 'International Tables Vol C Tables 4.2.6.8 and 6.1.1.4'
N N 0.0061 0.0033 'International Tables Vol C Tables 4.2.6.8 and 6.1.1.4'
O O 0.0106 0.0060 'International Tables Vol C Tables 4.2.6.8 and 6.1.1.4'
Br Br -0.2901 2.4595 'International Tables Vol C Tables 4.2.6.8 and 6.1.1.4'
Hg Hg -2.3894 9.2266 'International Tables Vol C Tables 4.2.6.8 and 6.1.1.4'

loop_
_geom_angle_atom_site_label_1
_geom_angle_atom_site_label_2
_geom_angle_atom_site_label_3
_geom_angle
_geom_angle_site_symmetry_1
_geom_angle_site_symmetry_3
_geom_angle_publ_flag
N1 Hg1 N1 180.0 5_676 . ?
N1 Hg1 Br1 90.0 5_676 1_554 ?
N1 Hg1 Br1 90.0 . 1_554 ?
N1 Hg1 Br1 90.0 5_676 5_677 ?
N1 Hg1 Br1 90.0 . 5_677 ?
Br1 Hg1 Br1 180.0 1_554 5_677 ?
N1 Hg1 Br1 90.0 5_676 . ?
N1 Hg1 Br1 90.0 . . ?
Br1 Hg1 Br1 89.48(5) 1_554 . ?
Br1 Hg1 Br1 90.52(5) 5_677 . ?
N1 Hg1 Br1 90.00 5_676 5_676 ?
N1 Hg1 Br1 90.0 . 5_676 ?
Br1 Hg1 Br1 90.52(5) 1_554 5_676 ?
Br1 Hg1 Br1 89.48(5) 5_677 5_676 ?
Br1 Hg1 Br1 180.0 . 5_676 ?
Hg1 Br1 Hg1 89.48(5) 1_556 . ?
C1 N1 C1 117.8(10) 2_656 . ?
C1 N1 Hg1 121.1(5) 2_656 . ?
C1 N1 Hg1 121.1(5) . . ?
N1 C1 C1 121.1(5) . 6_565 ?
N1 C1 H1 119.4 . . ?
C1 C1 H1 119.4 6_565 . ?

loop_
_geom_bond_atom_site_label_1
_geom_bond_atom_site_label_2
_geom_bond_distance
_geom_bond_site_symmetry_2
_geom_bond_publ_flag
Hg1 N1 2.476(10) 5_676 ?
Hg1 N1 2.476(10) . ?
Hg1 Br1 2.6668(14) 1_554 ?
Hg1 Br1 2.6669(14) 5_677 ?
Hg1 Br1 2.8748(14) . ?
Hg1 Br1 2.8748(14) 5_676 ?
Br1 Hg1 2.6669(14) 1_556 ?
N1 C1 1.337(9) 2_656 ?
N1 C1 1.337(9) . ?
C1 C1 1.401(16) 6_565 ?
C1 H1 0.9500 . ?

loop_
_geom_torsion_atom_site_label_1
_geom_torsion_atom_site_label_2
_geom_torsion_atom_site_label_3
_geom_torsion_atom_site_label_4
_geom_torsion
_geom_torsion_site_symmetry_1
_geom_torsion_site_symmetry_2
_geom_torsion_site_symmetry_3
_geom_torsion_site_symmetry_4
_geom_torsion_publ_flag
N1 Hg1 Br1 Hg1 -90.0 5_676 . . 1_556 ?
N1 Hg1 Br1 Hg1 90.0 . . . 1_556 ?
Br1 Hg1 Br1 Hg1 180.0 1_554 . . 1_556 ?
Br1 Hg1 Br1 Hg1 0.0 5_677 . . 1_556 ?
Br1 Hg1 N1 C1 -62.6(4) 1_554 . . 2_656 ?
Br1 Hg1 N1 C1 117.4(4) 5_677 . . 2_656 ?
Br1 Hg1 N1 C1 26.9(4) . . . 2_656 ?
Br1 Hg1 N1 C1 -153.1(4) 5_676 . . 2_656 ?
Br1 Hg1 N1 C1 117.4(4) 1_554 . . . ?
Br1 Hg1 N1 C1 -62.6(4) 5_677 . . . ?
Br1 Hg1 N1 C1 -153.1(4) . . . . ?
Br1 Hg1 N1 C1 26.9(4) 5_676 . . . ?
C1 N1 C1 C1 0.0 2_656 . . 6_565 ?
Hg1 N1 C1 C1 180.0 . . . 6_565 ?
